data_1506736
loop_
_publ_author_name
'Doyle, Michael P.'
'Wang, Yuanhua'
'Ghorbani, Pejman'
'Bappert, Erhard'

_publ_section_title
;
 Amplification of asymmetric induction in sequential reactions of
 bis-diazoacetates catalyzed by chiral dirhodium(II) carboxamidates.
;
_journal_issue 22
_journal_name_full 'Organic letters'
_journal_page_first 5035
_journal_page_last 5038
_journal_paper_doi 10.1021/ol0520121
_journal_volume 7
_journal_year 2005
_chemical_absolute_configuration unk
_chemical_formula_moiety 'C10 H12 O4'
_chemical_formula_sum 'C10 H12 O4'
_chemical_formula_weight 196.20
_chemical_name_common MPPIM-A
_chemical_name_systematic
;
MPPIM-A
;
_space_group_IT_number 4
_symmetry_cell_setting monoclinic
_symmetry_space_group_name_Hall 'P 2yb'
_symmetry_space_group_name_H-M 'P 1 21 1'
_atom_sites_solution_hydrogens geom
_atom_sites_solution_primary direct
_atom_sites_solution_secondary difmap
_audit_creation_method 'SHELXL-97 & ZCIF'
_cell_angle_alpha 90.00
_cell_angle_beta 107.8670(10)
_cell_angle_gamma 90.00
_cell_formula_units_Z 2
_cell_length_a 5.3861(3)
_cell_length_b 10.9679(7)
_cell_length_c 8.4107(5)
_cell_measurement_reflns_used 1890
_cell_measurement_temperature 213(2)
_cell_measurement_theta_max 28.3
_cell_measurement_theta_min 2.5
_cell_volume 472.89(5)
_computing_cell_refinement 'SAINT (Bruker, 1999)'
_computing_data_collection 'SMART (Bruker, 1999)'
_computing_data_reduction SAINT
_computing_molecular_graphics 'Platon (Spek, 1990)'
_computing_publication_material SHELXL-97
_computing_structure_refinement 'SHELXL-97 (Sheldrick, 1997)'
_computing_structure_solution 'SHELXS-97 (Sheldrick, 1990)'
_diffrn_ambient_temperature 213(2)
_diffrn_detector 'CCD area detector'
_diffrn_detector_area_resol_mean 8.33
_diffrn_detector_type 'Bruker Smart1000'
_diffrn_measured_fraction_theta_full 0.996
_diffrn_measured_fraction_theta_max 0.996
_diffrn_measurement_details NFRAMES=606,606,606
_diffrn_measurement_device_type 'three-circle diffractometer'
_diffrn_measurement_method '/w scans'
_diffrn_measurement_specimen_support 'glass capillary'
_diffrn_orient_matrix_type standard
_diffrn_orient_matrix_UB_11 -0.0134167
_diffrn_orient_matrix_UB_12 -0.0811558
_diffrn_orient_matrix_UB_13 0.0509303
_diffrn_orient_matrix_UB_21 0.0183732
_diffrn_orient_matrix_UB_22 -0.0415184
_diffrn_orient_matrix_UB_23 -0.1016482
_diffrn_orient_matrix_UB_31 0.1937400
_diffrn_orient_matrix_UB_32 -0.0016793
_diffrn_orient_matrix_UB_33 0.0517570
_diffrn_radiation_monochromator graphite
_diffrn_radiation_source 'fine-focus sealed tube'
_diffrn_radiation_type MoK\a
_diffrn_radiation_wavelength 0.71073
_diffrn_reflns_av_R_equivalents 0.0204
_diffrn_reflns_av_sigmaI/netI 0.0165
_diffrn_reflns_limit_h_max 6
_diffrn_reflns_limit_h_min -6
_diffrn_reflns_limit_k_max 14
_diffrn_reflns_limit_k_min -14
_diffrn_reflns_limit_l_max 10
_diffrn_reflns_limit_l_min -10
_diffrn_reflns_number 3682
_diffrn_reflns_theta_full 27.49
_diffrn_reflns_theta_max 27.49
_diffrn_reflns_theta_min 3.15
_diffrn_source_current 40
_diffrn_source_voltage 50
_diffrn_standards_decay_% 0.00
_exptl_absorpt_coefficient_mu 0.107
_exptl_absorpt_correction_T_max 0.981
_exptl_absorpt_correction_T_min 0.901
_exptl_absorpt_correction_type multi-scan
_exptl_absorpt_process_details 'SADABS (Sheldrick, 1996)'
_exptl_crystal_colour colorless
_exptl_crystal_density_diffrn 1.378
_exptl_crystal_density_method not_measured
_exptl_crystal_description prism
_exptl_crystal_F_000 208
_exptl_crystal_id 'Doyle/Yuanhua MPPIM-A'
_exptl_crystal_size_max 0.26
_exptl_crystal_size_mid 0.22
_exptl_crystal_size_min 0.18
_refine_diff_density_max 0.224
_refine_diff_density_min -0.148
_refine_diff_density_rms 0.031
_refine_ls_abs_structure_details '(Flack, 1983)'
_refine_ls_abs_structure_Flack 0.5(18)
_refine_ls_extinction_method none
_refine_ls_goodness_of_fit_ref 1.000
_refine_ls_hydrogen_treatment constr
_refine_ls_matrix_type full
_refine_ls_number_parameters 175
_refine_ls_number_reflns 1120
_refine_ls_number_restraints 1
_refine_ls_restrained_S_all 1.000
_refine_ls_R_factor_all 0.0410
_refine_ls_R_factor_gt 0.0354
_refine_ls_shift/su_max 0.000
_refine_ls_shift/su_mean 0.000
_refine_ls_structure_factor_coef Fsqd
_refine_ls_weighting_details 'w=1/[\s^2^(Fo^2^)+(0.022P)^2^+0.177P], P=(max(Fo^2^,0)+2Fc^2^)/3'
_refine_ls_weighting_scheme calc
_refine_ls_wR_factor_gt 0.0738
_refine_ls_wR_factor_ref 0.0782
_reflns_Friedel_coverage 0.000
_reflns_number_gt 1012
_reflns_number_total 1120
_reflns_threshold_expression >2sigma(I)
_cod_data_source_file ol0520121si20050819_025502.cif
_cod_data_source_block 1240
_cod_original_sg_symbol_H-M 'P 21'
_cod_database_code 1506736
_diffrn_measurement_total_frames-ccd 1818
_diffrn_measurement_frame_width-ccd 0.3000
_diffrn_detector_distance-ccd 4.990
_diffrn_measurement_frame_time-ccd 15
_diffrn_measurement_total_time-ccd 10.5
_diffrn_measurement_frame_size-ccd 512

loop_
_symmetry_equiv_pos_as_xyz
'x, y, z'
'-x, y+1/2, -z'

loop_
_atom_site_label
_atom_site_type_symbol
_atom_site_fract_x
_atom_site_fract_y
_atom_site_fract_z
_atom_site_U_iso_or_equiv
_atom_site_adp_type
_atom_site_occupancy
_atom_site_symmetry_multiplicity
_atom_site_calc_flag
O1 O 0.4351(4) 0.0000(2) 0.0118(3) 0.0685(7) Uani 1 1 d
O2 O 0.4490(3) 0.15270(19) 0.1973(2) 0.0513(5) Uani 1 1 d
C1 C 0.3312(5) 0.0706(3) 0.0768(3) 0.0485(6) Uani 1 1 d
C2 C 0.0567(5) 0.1045(3) 0.0702(4) 0.0480(6) Uani 1 1 d
H21 H -0.033(6) 0.148(3) -0.031(4) 0.051(8) Uiso 1 1 d
H22 H -0.038(5) 0.039(3) 0.096(3) 0.048(8) Uiso 1 1 d
C3 C 0.1870(5) 0.1907(2) 0.2136(3) 0.0424(6) Uani 1 1 d
C4 C 0.1455(7) 0.3249(3) 0.1823(4) 0.0561(7) Uani 1 1 d
H41 H 0.173(6) 0.347(3) 0.063(4) 0.066(10) Uiso 1 1 d
H42 H -0.036(7) 0.336(3) 0.178(4) 0.065(10) Uiso 1 1 d
C5 C 0.3337(8) 0.4013(3) 0.3169(4) 0.0618(8) Uani 1 1 d
H51 H 0.512(7) 0.390(4) 0.308(4) 0.068(10) Uiso 1 1 d
H52 H 0.272(6) 0.490(4) 0.309(4) 0.071(9) Uiso 1 1 d
C6 C 0.3612(6) 0.3606(2) 0.4929(4) 0.0508(7) Uani 1 1 d
H61 H 0.519(6) 0.401(3) 0.571(3) 0.050(8) Uiso 1 1 d
C7 C 0.3776(5) 0.2241(2) 0.5236(3) 0.0446(6) Uani 1 1 d
H71 H 0.568(6) 0.189(3) 0.530(4) 0.059(9) Uiso 1 1 d
C8 C 0.1773(5) 0.1554(2) 0.3842(3) 0.0409(5) Uani 1 1 d
H81 H 0.203(5) 0.069(3) 0.398(3) 0.041(7) Uiso 1 1 d
H82 H 0.003(6) 0.175(3) 0.392(4) 0.055(8) Uiso 1 1 d
C9 C 0.3108(6) 0.2168(3) 0.6858(4) 0.0517(7) Uani 1 1 d
H91 H 0.236(5) 0.139(3) 0.709(3) 0.047(8) Uiso 1 1 d
H92 H 0.454(6) 0.238(3) 0.782(4) 0.061(9) Uiso 1 1 d
C10 C 0.1120(5) 0.3172(3) 0.6648(3) 0.0498(6) Uani 1 1 d
O3 O 0.1300(4) 0.3946(2) 0.5443(2) 0.0558(5) Uani 1 1 d
O4 O -0.0462(4) 0.3309(2) 0.7386(2) 0.0628(6) Uani 1 1 d

loop_
_atom_site_aniso_label
_atom_site_aniso_U_11
_atom_site_aniso_U_22
_atom_site_aniso_U_33
_atom_site_aniso_U_23
_atom_site_aniso_U_13
_atom_site_aniso_U_12
O1 0.0640(14) 0.0699(15) 0.0813(15) -0.0184(13) 0.0366(11) 0.0016(12)
O2 0.0417(9) 0.0529(11) 0.0621(11) -0.0080(10) 0.0200(8) -0.0045(9)
C1 0.0528(15) 0.0484(15) 0.0491(14) -0.0039(12) 0.0228(12) -0.0042(13)
C2 0.0452(14) 0.0488(15) 0.0499(15) -0.0084(13) 0.0146(12) -0.0024(13)
C3 0.0418(12) 0.0369(13) 0.0486(13) -0.0011(11) 0.0139(10) -0.0003(10)
C4 0.076(2) 0.0399(15) 0.0502(15) 0.0090(13) 0.0158(14) 0.0061(14)
C5 0.088(2) 0.0329(14) 0.0670(19) 0.0036(14) 0.0280(17) -0.0106(16)
C6 0.0526(15) 0.0406(14) 0.0558(15) -0.0051(12) 0.0115(13) -0.0064(12)
C7 0.0446(14) 0.0398(14) 0.0478(14) 0.0016(12) 0.0117(11) 0.0032(11)
C8 0.0473(13) 0.0292(12) 0.0502(13) 0.0014(10) 0.0208(11) -0.0008(10)
C9 0.0558(16) 0.0527(17) 0.0452(14) 0.0060(14) 0.0133(12) 0.0110(14)
C10 0.0476(14) 0.0546(17) 0.0412(13) -0.0094(13) 0.0047(11) 0.0043(13)
O3 0.0642(12) 0.0471(10) 0.0541(11) -0.0036(9) 0.0151(9) 0.0138(10)
O4 0.0530(11) 0.0804(16) 0.0549(11) -0.0166(11) 0.0163(9) 0.0028(11)

loop_
_atom_type_symbol
_atom_type_description
_atom_type_scat_dispersion_real
_atom_type_scat_dispersion_imag
_atom_type_scat_source
C C 0.0033 0.0016 'International Tables Vol C Tables 4.2.6.8 and 6.1.1.4'
H H 0.0000 0.0000 'International Tables Vol C Tables 4.2.6.8 and 6.1.1.4'
O O 0.0106 0.0060 'International Tables Vol C Tables 4.2.6.8 and 6.1.1.4'

loop_
_geom_angle_atom_site_label_1
_geom_angle_atom_site_label_2
_geom_angle_atom_site_label_3
_geom_angle
C1 O2 C3 90.90(18)
O1 C1 O2 126.9(3)
O1 C1 C2 137.9(3)
O2 C1 C2 95.3(2)
C1 C2 C3 85.2(2)
C1 C2 H21 112.2(18)
C3 C2 H21 112(2)
C1 C2 H22 113.6(18)
C3 C2 H22 116.0(17)
H21 C2 H22 114(3)
C4 C3 C8 112.0(2)
C4 C3 O2 110.3(2)
C8 C3 O2 108.7(2)
C4 C3 C2 117.5(2)
C8 C3 C2 117.0(2)
O2 C3 C2 88.43(18)
C3 C4 C5 112.4(3)
C3 C4 H41 109.3(19)
C5 C4 H41 108.4(17)
C3 C4 H42 103(2)
C5 C4 H42 112.8(19)
H41 C4 H42 111(3)
C6 C5 C4 114.2(3)
C6 C5 H51 103(2)
C4 C5 H51 108(2)
C6 C5 H52 106.1(18)
C4 C5 H52 110.3(19)
H51 C5 H52 114(3)
O3 C6 C5 111.9(3)
O3 C6 C7 102.0(2)
C5 C6 C7 116.2(3)
O3 C6 H61 108.3(16)
C5 C6 H61 108.7(17)
C7 C6 H61 109.4(18)
C9 C7 C6 100.8(2)
C9 C7 C8 111.0(2)
C6 C7 C8 111.5(2)
C9 C7 H71 114.7(17)
C6 C7 H71 111.5(17)
C8 C7 H71 107.4(17)
C3 C8 C7 112.5(2)
C3 C8 H81 109.1(16)
C7 C8 H81 110.5(16)
C3 C8 H82 108.6(17)
C7 C8 H82 107.9(17)
H81 C8 H82 108(3)
C10 C9 C7 102.2(2)
C10 C9 H91 109.6(16)
C7 C9 H91 116.4(16)
C10 C9 H92 106(2)
C7 C9 H92 113.3(19)
H91 C9 H92 109(3)
O4 C10 O3 122.2(3)
O4 C10 C9 128.2(3)
O3 C10 C9 109.6(2)
C10 O3 C6 108.7(2)

loop_
_geom_bond_atom_site_label_1
_geom_bond_atom_site_label_2
_geom_bond_distance
O1 C1 1.182(3)
O2 C1 1.359(3)
O2 C3 1.518(3)
C1 C2 1.509(4)
C2 C3 1.524(4)
C2 H21 0.96(3)
C2 H22 0.94(3)
C3 C4 1.499(4)
C3 C8 1.502(4)
C4 C5 1.519(5)
C4 H41 1.08(3)
C4 H42 0.97(3)
C5 C6 1.509(4)
C5 H51 0.99(3)
C5 H52 1.03(4)
C6 O3 1.486(4)
C6 C7 1.517(4)
C6 H61 1.01(3)
C7 C9 1.516(4)
C7 C8 1.527(4)
C7 H71 1.08(3)
C8 H81 0.97(3)
C8 H82 0.98(3)
C9 C10 1.508(4)
C9 H91 0.99(3)
C9 H92 0.96(3)
C10 O4 1.207(3)
C10 O3 1.348(4)

loop_
_geom_torsion_atom_site_label_1
_geom_torsion_atom_site_label_2
_geom_torsion_atom_site_label_3
_geom_torsion_atom_site_label_4
_geom_torsion
C3 O2 C1 O1 -175.3(3)
C3 O2 C1 C2 3.7(2)
O1 C1 C2 C3 175.1(4)
O2 C1 C2 C3 -3.7(2)
C1 O2 C3 C4 -122.5(2)
C1 O2 C3 C8 114.4(2)
C1 O2 C3 C2 -3.6(2)
C1 C2 C3 C4 115.4(3)
C1 C2 C3 C8 -107.0(2)
C1 C2 C3 O2 3.3(2)
C8 C3 C4 C5 54.2(4)
O2 C3 C4 C5 -67.0(3)
C2 C3 C4 C5 -166.2(3)
C3 C4 C5 C6 -46.2(4)
C4 C5 C6 O3 -74.6(4)
C4 C5 C6 C7 42.0(4)
O3 C6 C7 C9 -39.7(3)
C5 C6 C7 C9 -161.6(3)
O3 C6 C7 C8 78.2(3)
C5 C6 C7 C8 -43.8(4)
C4 C3 C8 C7 -57.5(3)
O2 C3 C8 C7 64.6(3)
C2 C3 C8 C7 162.7(2)
C9 C7 C8 C3 162.6(2)
C6 C7 C8 C3 51.1(3)
C6 C7 C9 C10 35.4(3)
C8 C7 C9 C10 -82.8(3)
C7 C9 C10 O4 160.7(3)
C7 C9 C10 O3 -18.6(3)
O4 C10 O3 C6 173.6(3)
C9 C10 O3 C6 -7.1(3)
C5 C6 O3 C10 154.9(2)
C7 C6 O3 C10 30.0(3)

loop_
_cod_related_entry_id
_cod_related_entry_database
_cod_related_entry_code
1 ChemSpider 9833183
